data_4035023
loop_
_publ_author_name
'Villuri, Bharath Kumar'
'Ichake, Sachin S.'
'Reddy, Sabbasani Rajasekhara'
'Kavala, Veerababurao'
'Bandi, Vijayalakshmi'
'Kuo, Chun-Wei'
'Yao, Ching-Fa'

_publ_section_title
;
 Copper-Catalyzed Cascade Synthesis of 2-Aryl-3-cyanobenzofuran and
 Dibenzo[ b, f]oxepine-10-carbonitrile Derivatives.
;
_journal_issue 17
_journal_name_full 'The Journal of organic chemistry'
_journal_page_first 10241
_journal_page_last 10247
_journal_paper_doi 10.1021/acs.joc.8b01443
_journal_volume 83
_journal_year 2018
_chemical_formula_moiety 'C17 H13 N O3'
_chemical_formula_sum 'C17 H13 N O3'
_chemical_formula_weight 279.28
_space_group_IT_number 14
_space_group_name_Hall '-P 2yn'
_space_group_name_H-M_alt 'P 1 21/n 1'
_symmetry_cell_setting monoclinic
_symmetry_space_group_name_H-M 'P 1 21/n 1'
_atom_sites_solution_hydrogens geom
_atom_sites_solution_primary direct
_atom_sites_solution_secondary difmap
_audit_creation_method SHELXL-97
_cell_angle_alpha 90.00
_cell_angle_beta 93.906(2)
_cell_angle_gamma 90.00
_cell_formula_units_Z 4
_cell_length_a 10.2582(5)
_cell_length_b 4.6635(2)
_cell_length_c 28.4043(16)
_cell_measurement_reflns_used 7309
_cell_measurement_temperature 200(2)
_cell_measurement_theta_max 25.032
_cell_measurement_theta_min 2.833
_cell_volume 1355.68(12)
_computing_molecular_graphics 'Ortep-3 for Windows (Farrugia, 1997)'
_computing_publication_material 'WinGX publication routines (Farrugia, 2005)'
_computing_structure_refinement 'SHELXL-2014/7 (Sheldrick, 2014)'
_computing_structure_solution 'SHELXL-2014/7 (Sheldrick, 2014)'
_diffrn_ambient_temperature 200(2)
_diffrn_measured_fraction_theta_full 0.986
_diffrn_measured_fraction_theta_max 0.986
_diffrn_measurement_device_type 'D8 Venture'
_diffrn_radiation_monochromator graphite
_diffrn_radiation_source 'fine-focus sealed tube'
_diffrn_radiation_type MoK\a
_diffrn_radiation_wavelength 0.71073
_diffrn_reflns_av_R_equivalents 0.0496
_diffrn_reflns_av_sigmaI/netI 0.0306
_diffrn_reflns_limit_h_max 12
_diffrn_reflns_limit_h_min -12
_diffrn_reflns_limit_k_max 5
_diffrn_reflns_limit_k_min -5
_diffrn_reflns_limit_l_max 33
_diffrn_reflns_limit_l_min -28
_diffrn_reflns_number 14764
_diffrn_reflns_theta_full 25.04
_diffrn_reflns_theta_max 25.04
_diffrn_reflns_theta_min 2.83
_exptl_absorpt_coefficient_mu 0.095
_exptl_absorpt_correction_T_max 0.9869
_exptl_absorpt_correction_T_min 0.9419
_exptl_absorpt_correction_type multi-scan
_exptl_absorpt_process_details SADABS
_exptl_crystal_colour yellow
_exptl_crystal_density_diffrn 1.368
_exptl_crystal_density_method 'not measured'
_exptl_crystal_description prism
_exptl_crystal_F_000 584
_exptl_crystal_size_max 0.64
_exptl_crystal_size_mid 0.55
_exptl_crystal_size_min 0.14
_refine_diff_density_max 0.127
_refine_diff_density_min -0.113
_refine_diff_density_rms 0.027
_refine_ls_extinction_method none
_refine_ls_goodness_of_fit_ref 1.050
_refine_ls_hydrogen_treatment constr
_refine_ls_matrix_type full
_refine_ls_number_parameters 192
_refine_ls_number_reflns 2381
_refine_ls_number_restraints 0
_refine_ls_restrained_S_all 1.050
_refine_ls_R_factor_all 0.0422
_refine_ls_R_factor_gt 0.0352
_refine_ls_shift/su_max 0.001
_refine_ls_shift/su_mean 0.000
_refine_ls_structure_factor_coef Fsqd
_refine_ls_weighting_details 'calc w=1/[\s^2^(Fo^2^)+(0.0417P)^2^+0.2744P] where P=(Fo^2^+2Fc^2^)/3'
_refine_ls_weighting_scheme calc
_refine_ls_wR_factor_gt 0.0877
_refine_ls_wR_factor_ref 0.0936
_reflns_number_gt 2064
_reflns_number_total 2381
_reflns_threshold_expression >2sigma(I)
_cod_data_source_file jo8b01443_si_002.cif
_cod_data_source_block d19927
_cod_original_sg_symbol_H-M 'P 21/n'
_cod_database_code 4035023

loop_
_symmetry_equiv_pos_as_xyz
'x, y, z'
'-x+1/2, y+1/2, -z+1/2'
'-x, -y, -z'
'x-1/2, -y-1/2, z-1/2'

loop_
_atom_site_label
_atom_site_type_symbol
_atom_site_fract_x
_atom_site_fract_y
_atom_site_fract_z
_atom_site_U_iso_or_equiv
_atom_site_adp_type
_atom_site_occupancy
_atom_site_symmetry_multiplicity
_atom_site_calc_flag
_atom_site_refinement_flags
C1 C 0.41005(16) 0.7868(3) 0.22062(5) 0.0504(4) Uani 1 1 d .
H1A H 0.4348 0.7954 0.1879 0.076 Uiso 1 1 calc R
H1B H 0.4288 0.9715 0.2361 0.076 Uiso 1 1 calc R
H1C H 0.3165 0.7450 0.2209 0.076 Uiso 1 1 calc R
C2 C 0.46313(12) 0.5311(3) 0.29168(4) 0.0350(3) Uani 1 1 d .
C3 C 0.54755(11) 0.3338(3) 0.31591(4) 0.0347(3) Uani 1 1 d .
C4 C 0.72967(13) 0.0192(3) 0.31235(5) 0.0453(3) Uani 1 1 d .
H4A H 0.7880 -0.0574 0.2895 0.068 Uiso 1 1 calc R
H4B H 0.6833 -0.1391 0.3266 0.068 Uiso 1 1 calc R
H4C H 0.7812 0.1239 0.3371 0.068 Uiso 1 1 calc R
C5 C 0.53493(12) 0.2818(3) 0.36293(4) 0.0374(3) Uani 1 1 d .
H5 H 0.5929 0.1512 0.3793 0.045 Uiso 1 1 calc R
C6 C 0.43736(12) 0.4191(3) 0.38742(4) 0.0383(3) Uani 1 1 d .
C7 C 0.35742(13) 0.6148(3) 0.36293(5) 0.0388(3) Uani 1 1 d .
C8 C 0.36985(13) 0.6731(3) 0.31566(5) 0.0385(3) Uani 1 1 d .
H8 H 0.3144 0.8104 0.2998 0.046 Uiso 1 1 calc R
C9 C 0.42363(13) 0.3438(3) 0.43640(5) 0.0436(3) Uani 1 1 d .
H9 H 0.5006 0.2855 0.4544 0.052 Uiso 1 1 calc R
C10 C 0.31164(13) 0.3487(3) 0.45884(4) 0.0428(3) Uani 1 1 d .
C11 C 0.31807(13) 0.2371(4) 0.50620(5) 0.0499(4) Uani 1 1 d .
C12 C 0.18096(13) 0.4261(3) 0.43819(4) 0.0390(3) Uani 1 1 d .
C13 C 0.06952(13) 0.2971(3) 0.45431(5) 0.0433(3) Uani 1 1 d .
H13 H 0.0788 0.1609 0.4792 0.052 Uiso 1 1 calc R
C14 C -0.05393(14) 0.3636(3) 0.43486(5) 0.0467(4) Uani 1 1 d .
H14 H -0.1284 0.2722 0.4462 0.056 Uiso 1 1 calc R
C15 C -0.06880(15) 0.5623(3) 0.39908(5) 0.0495(4) Uani 1 1 d .
H15 H -0.1537 0.6096 0.3859 0.059 Uiso 1 1 calc R
C16 C 0.03948(15) 0.6927(3) 0.38237(5) 0.0489(4) Uani 1 1 d .
H16 H 0.0293 0.8292 0.3576 0.059 Uiso 1 1 calc R
C17 C 0.16261(13) 0.6250(3) 0.40171(5) 0.0409(3) Uani 1 1 d .
N1 N 0.32171(12) 0.1466(4) 0.54370(5) 0.0654(4) Uani 1 1 d .
O1 O 0.48269(9) 0.5670(2) 0.24519(3) 0.0441(3) Uani 1 1 d .
O2 O 0.63735(8) 0.2089(2) 0.28898(3) 0.0436(3) Uani 1 1 d .
O3 O 0.26786(10) 0.7798(2) 0.38617(4) 0.0512(3) Uani 1 1 d .

loop_
_atom_site_aniso_label
_atom_site_aniso_U_11
_atom_site_aniso_U_22
_atom_site_aniso_U_33
_atom_site_aniso_U_23
_atom_site_aniso_U_13
_atom_site_aniso_U_12
C1 0.0634(9) 0.0430(8) 0.0445(8) 0.0083(6) 0.0027(7) 0.0058(7)
C2 0.0364(6) 0.0342(7) 0.0351(7) 0.0005(5) 0.0078(5) -0.0063(5)
C3 0.0299(6) 0.0384(7) 0.0364(7) -0.0023(5) 0.0074(5) -0.0057(5)
C4 0.0324(7) 0.0527(8) 0.0509(8) 0.0026(7) 0.0048(6) 0.0042(6)
C5 0.0306(6) 0.0449(7) 0.0368(7) 0.0016(6) 0.0036(5) -0.0062(5)
C6 0.0378(7) 0.0434(7) 0.0343(7) -0.0063(6) 0.0070(5) -0.0119(6)
C7 0.0414(7) 0.0314(6) 0.0453(7) -0.0079(6) 0.0162(6) -0.0065(5)
C8 0.0401(7) 0.0298(6) 0.0465(8) 0.0015(6) 0.0095(6) -0.0032(5)
C9 0.0412(7) 0.0555(9) 0.0343(7) -0.0071(6) 0.0037(6) -0.0102(6)
C10 0.0446(7) 0.0538(8) 0.0307(7) -0.0084(6) 0.0063(6) -0.0104(6)
C11 0.0374(7) 0.0759(11) 0.0370(8) -0.0049(7) 0.0074(6) -0.0056(7)
C12 0.0444(7) 0.0423(7) 0.0311(7) -0.0124(6) 0.0090(5) -0.0052(6)
C13 0.0452(8) 0.0495(8) 0.0360(7) -0.0047(6) 0.0084(6) -0.0062(6)
C14 0.0431(8) 0.0531(8) 0.0448(8) -0.0095(7) 0.0103(6) -0.0044(6)
C15 0.0484(8) 0.0546(9) 0.0464(8) -0.0098(7) 0.0101(6) 0.0103(7)
C16 0.0585(9) 0.0440(8) 0.0462(8) -0.0018(6) 0.0192(7) 0.0163(7)
C17 0.0498(8) 0.0333(7) 0.0418(7) -0.0122(6) 0.0198(6) -0.0004(6)
N1 0.0461(7) 0.1100(12) 0.0408(8) 0.0095(7) 0.0090(6) 0.0025(7)
O1 0.0505(6) 0.0463(6) 0.0364(5) 0.0075(4) 0.0112(4) 0.0079(4)
O2 0.0398(5) 0.0536(6) 0.0388(5) 0.0053(4) 0.0122(4) 0.0095(4)
O3 0.0623(6) 0.0322(5) 0.0629(6) -0.0075(4) 0.0318(5) -0.0023(4)

loop_
_atom_type_symbol
_atom_type_description
_atom_type_scat_dispersion_real
_atom_type_scat_dispersion_imag
_atom_type_scat_source
C C 0.0033 0.0016 'International Tables Vol C Tables 4.2.6.8 and 6.1.1.4'
H H 0.0000 0.0000 'International Tables Vol C Tables 4.2.6.8 and 6.1.1.4'
N N 0.0061 0.0033 'International Tables Vol C Tables 4.2.6.8 and 6.1.1.4'
O O 0.0106 0.0060 'International Tables Vol C Tables 4.2.6.8 and 6.1.1.4'

loop_
_geom_angle_atom_site_label_1
_geom_angle_atom_site_label_2
_geom_angle_atom_site_label_3
_geom_angle
O1 C1 H1A 109.5
O1 C1 H1B 109.5
H1A C1 H1B 109.5
O1 C1 H1C 109.5
H1A C1 H1C 109.5
H1B C1 H1C 109.5
O1 C2 C8 124.99(12)
O1 C2 C3 115.33(11)
C8 C2 C3 119.68(12)
O2 C3 C5 125.53(12)
O2 C3 C2 114.82(11)
C5 C3 C2 119.65(11)
O2 C4 H4A 109.5
O2 C4 H4B 109.5
H4A C4 H4B 109.5
O2 C4 H4C 109.5
H4A C4 H4C 109.5
H4B C4 H4C 109.5
C3 C5 C6 121.13(12)
C3 C5 H5 119.4
C6 C5 H5 119.4
C7 C6 C5 117.89(12)
C7 C6 C9 123.31(12)
C5 C6 C9 118.77(13)
C6 C7 C8 121.80(12)
C6 C7 O3 120.81(12)
C8 C7 O3 117.18(12)
C2 C8 C7 119.81(12)
C2 C8 H8 120.1
C7 C8 H8 120.1
C10 C9 C6 126.11(13)
C10 C9 H9 116.9
C6 C9 H9 116.9
C9 C10 C11 116.63(13)
C9 C10 C12 126.64(12)
C11 C10 C12 116.35(11)
N1 C11 C10 179.12(16)
C17 C12 C13 117.28(13)
C17 C12 C10 122.21(12)
C13 C12 C10 120.51(13)
C14 C13 C12 121.38(14)
C14 C13 H13 119.3
C12 C13 H13 119.3
C15 C14 C13 119.92(14)
C15 C14 H14 120.0
C13 C14 H14 120.0
C14 C15 C16 120.00(14)
C14 C15 H15 120.0
C16 C15 H15 120.0
C15 C16 C17 119.96(14)
C15 C16 H16 120.0
C17 C16 H16 120.0
C16 C17 C12 121.46(13)
C16 C17 O3 117.59(13)
C12 C17 O3 120.74(13)
C2 O1 C1 117.28(10)
C3 O2 C4 117.08(10)
C17 O3 C7 114.36(10)

loop_
_geom_bond_atom_site_label_1
_geom_bond_atom_site_label_2
_geom_bond_distance
C1 O1 1.4222(17)
C1 H1A 0.9800
C1 H1B 0.9800
C1 H1C 0.9800
C2 O1 1.3592(14)
C2 C8 1.3808(18)
C2 C3 1.4103(18)
C3 O2 1.3671(14)
C3 C5 1.3722(17)
C4 O2 1.4264(16)
C4 H4A 0.9800
C4 H4B 0.9800
C4 H4C 0.9800
C5 C6 1.4108(18)
C5 H5 0.9500
C6 C7 1.382(2)
C6 C9 1.4510(18)
C7 C8 1.3843(18)
C7 O3 1.3978(15)
C8 H8 0.9500
C9 C10 1.3515(18)
C9 H9 0.9500
C10 C11 1.4395(19)
C10 C12 1.4712(19)
C11 N1 1.1441(18)
C12 C17 1.394(2)
C12 C13 1.3964(18)
C13 C14 1.382(2)
C13 H13 0.9500
C14 C15 1.376(2)
C14 H14 0.9500
C15 C16 1.379(2)
C15 H15 0.9500
C16 C17 1.379(2)
C16 H16 0.9500
C17 O3 1.3950(16)
